data_7022655
loop_
_publ_author_name
'Wang, Kai-Yao'
'Ye, Dong'
'Zhou, Liu-Jiang'
'Feng, Mei-Ling'
'Huang, Xiao-Ying'

_publ_section_title
;
 Novel mercury selenidoantimonates with structures ranging from
 one-dimensional ribbon to three-dimensional open-framework.
;
_journal_issue 15
_journal_name_full 'Dalton transactions (Cambridge, England : 2003)'
_journal_page_first 5454
_journal_page_last 5461
_journal_paper_doi 10.1039/c3dt32676d
_journal_volume 42
_journal_year 2013
_chemical_formula_moiety 'Hg Sb2 Se5, C8 H26 Mn N6'
_chemical_formula_sum 'C8 H26 Hg Mn N6 Sb2 Se5'
_chemical_formula_weight 1100.18
_chemical_name_systematic
;
?
;
_space_group_IT_number 61
_symmetry_cell_setting orthorhombic
_symmetry_space_group_name_Hall '-P 2ac 2ab'
_symmetry_space_group_name_H-M 'P b c a'
_atom_sites_solution_hydrogens geom
_atom_sites_solution_primary direct
_atom_sites_solution_secondary difmap
_audit_creation_method SHELXL-97
_cell_angle_alpha 90.00
_cell_angle_beta 90.00
_cell_angle_gamma 90.00
_cell_formula_units_Z 8
_cell_length_a 11.1774(2)
_cell_length_b 20.3003(5)
_cell_length_c 20.8304(6)
_cell_measurement_reflns_used 3261
_cell_measurement_temperature 296(2)
_cell_measurement_theta_max 29.1295
_cell_measurement_theta_min 2.2275
_cell_volume 4726.5(2)
_computing_cell_refinement 'CrysAlis CCD (Oxford Diffraction, 2006)'
_computing_data_collection 'CrysAlis CCD (Oxford Diffraction, 2006)'
_computing_data_reduction 'CrysAlis RED (Oxford Diffraction, 2006)'
_computing_molecular_graphics 'DIAMOND. Version 3.0. Crystal Impact'
_computing_publication_material 'Windows Word 2003'
_computing_structure_refinement 'SHELXL-97 (Sheldrick, 1997)'
_computing_structure_solution 'SHELXS-97 (Sheldrick, 1990)'
_diffrn_ambient_temperature 296(2)
_diffrn_detector_area_resol_mean 16.2083
_diffrn_measured_fraction_theta_full 0.989
_diffrn_measured_fraction_theta_max 0.989
_diffrn_measurement_device_type 'Xcalibur, Eos'
_diffrn_measurement_method '\w scans'
_diffrn_radiation_monochromator graphite
_diffrn_radiation_source 'fine-focus sealed tube'
_diffrn_radiation_type MoK\a
_diffrn_radiation_wavelength 0.71073
_diffrn_reflns_av_R_equivalents 0.0418
_diffrn_reflns_av_sigmaI/netI 0.0508
_diffrn_reflns_limit_h_max 8
_diffrn_reflns_limit_h_min -14
_diffrn_reflns_limit_k_max 25
_diffrn_reflns_limit_k_min -25
_diffrn_reflns_limit_l_max 16
_diffrn_reflns_limit_l_min -26
_diffrn_reflns_number 13723
_diffrn_reflns_theta_full 27.00
_diffrn_reflns_theta_max 27.00
_diffrn_reflns_theta_min 2.30
_exptl_absorpt_coefficient_mu 16.966
_exptl_absorpt_correction_T_max 1.00000
_exptl_absorpt_correction_T_min 0.69262
_exptl_absorpt_correction_type multi-scan
_exptl_absorpt_process_details 'CrysAlis CCD; Oxford, 2006'
_exptl_crystal_colour brown
_exptl_crystal_density_diffrn 3.092
_exptl_crystal_density_method 'not measured'
_exptl_crystal_description sheet
_exptl_crystal_F_000 3944
_exptl_crystal_size_max 0.22
_exptl_crystal_size_mid 0.14
_exptl_crystal_size_min 0.05
_refine_diff_density_max 1.697
_refine_diff_density_min -0.999
_refine_diff_density_rms 0.212
_refine_ls_extinction_method none
_refine_ls_goodness_of_fit_ref 1.012
_refine_ls_hydrogen_treatment constr
_refine_ls_matrix_type full
_refine_ls_number_parameters 244
_refine_ls_number_reflns 5104
_refine_ls_number_restraints 168
_refine_ls_restrained_S_all 0.997
_refine_ls_R_factor_all 0.0651
_refine_ls_R_factor_gt 0.0411
_refine_ls_shift/su_max 0.001
_refine_ls_shift/su_mean 0.000
_refine_ls_structure_factor_coef Fsqd
_refine_ls_weighting_details 'calc w=1/[\s^2^(Fo^2^)+(0.0489P)^2^+0.0000P] where P=(Fo^2^+2Fc^2^)/3'
_refine_ls_weighting_scheme calc
_refine_ls_wR_factor_gt 0.0909
_refine_ls_wR_factor_ref 0.1039
_reflns_number_gt 3830
_reflns_number_total 5104
_reflns_threshold_expression >2sigma(I)
_cod_data_source_file c3dt32676d.txt
_cod_data_source_block compound-2-KW3-9C
_cod_database_code 7022655

loop_
_symmetry_equiv_pos_as_xyz
'x, y, z'
'-x+1/2, -y, z+1/2'
'-x, y+1/2, -z+1/2'
'x+1/2, -y+1/2, -z'
'-x, -y, -z'
'x-1/2, y, -z-1/2'
'x, -y-1/2, z-1/2'
'-x-1/2, y-1/2, z'

loop_
_atom_site_label
_atom_site_type_symbol
_atom_site_fract_x
_atom_site_fract_y
_atom_site_fract_z
_atom_site_U_iso_or_equiv
_atom_site_adp_type
_atom_site_occupancy
_atom_site_symmetry_multiplicity
_atom_site_calc_flag
_atom_site_refinement_flags
_atom_site_disorder_assembly
_atom_site_disorder_group
Hg1 Hg 0.43224(3) 0.62042(2) 0.826793(18) 0.03692(12) Uani 1 1 d . . .
Sb1 Sb 0.59910(5) 0.62473(3) 0.66506(3) 0.02994(15) Uani 1 1 d . . .
Sb2 Sb 0.27017(4) 0.60715(3) 0.66846(3) 0.02450(14) Uani 1 1 d . . .
Se1 Se 0.10860(6) 0.65906(4) 0.59816(4) 0.0296(2) Uani 1 1 d . . .
Se2 Se 0.33681(7) 0.70300(4) 0.73833(4) 0.0357(2) Uani 1 1 d . . .
Se3 Se 0.43348(7) 0.60961(5) 0.57739(4) 0.0313(2) Uani 1 1 d . . .
Se4 Se 0.76227(7) 0.56094(5) 0.60716(5) 0.0409(3) Uani 1 1 d . . .
Se5 Se 0.53060(7) 0.53469(4) 0.74186(4) 0.0328(2) Uani 1 1 d . . .
Mn1 Mn 0.21154(11) 0.89096(7) 0.60680(7) 0.0347(3) Uani 1 1 d . . .
N1 N 0.2201(5) 0.9299(3) 0.7090(3) 0.0297(16) Uani 1 1 d . A .
H1A H 0.2933 0.9465 0.7172 0.036 Uiso 1 1 calc R . .
H1B H 0.1658 0.9622 0.7146 0.036 Uiso 1 1 calc R . .
N2 N 0.0855(5) 0.8226(4) 0.6628(3) 0.0341(17) Uani 1 1 d . A .
H2A H 0.1143 0.7808 0.6603 0.041 Uiso 1 1 calc R . .
N3 N 0.0300(6) 0.9298(4) 0.5803(4) 0.045(2) Uani 1 1 d . A .
H3A H 0.0266 0.9731 0.5896 0.054 Uiso 1 1 d R . .
H3B H 0.0193 0.9253 0.5377 0.054 Uiso 1 1 d R . .
N4 N 0.2175(7) 0.8148(4) 0.5265(4) 0.053(2) Uani 1 1 d . A .
H4A H 0.1740 0.7794 0.5379 0.063 Uiso 1 1 d R . .
H4B H 0.1849 0.8320 0.4907 0.063 Uiso 1 1 d R . .
C1 C 0.1948(8) 0.8752(5) 0.7519(4) 0.041(2) Uani 1 1 d . . .
H1C H 0.1873 0.8912 0.7956 0.049 Uiso 1 1 calc R A .
H1D H 0.2600 0.8437 0.7505 0.049 Uiso 1 1 calc R . .
C2 C 0.0789(7) 0.8420(5) 0.7313(4) 0.040(2) Uani 1 1 d . A .
H2B H 0.0652 0.8032 0.7576 0.048 Uiso 1 1 calc R . .
H2C H 0.0124 0.8720 0.7377 0.048 Uiso 1 1 calc R . .
C3 C -0.0294(7) 0.8254(5) 0.6294(5) 0.044(2) Uani 1 1 d . . .
H3C H -0.0900 0.8045 0.6558 0.053 Uiso 1 1 calc R A .
H3D H -0.0235 0.8007 0.5896 0.053 Uiso 1 1 calc R . .
C4 C -0.0676(8) 0.8949(5) 0.6146(5) 0.050(3) Uani 1 1 d . A .
H4C H -0.1390 0.8943 0.5882 0.060 Uiso 1 1 calc R . .
H4D H -0.0862 0.9179 0.6542 0.060 Uiso 1 1 calc R . .
C5 C 0.3416(10) 0.7944(6) 0.5133(5) 0.069(3) Uani 1 1 d . . .
H5A H 0.3413 0.7517 0.4925 0.083 Uiso 1 1 calc R A .
H5B H 0.3783 0.8257 0.4841 0.083 Uiso 1 1 calc R . .
C6 C 0.4121(10) 0.7909(6) 0.5723(7) 0.071(4) Uani 1 1 d . A .
H6A H 0.4952 0.7834 0.5609 0.086 Uiso 1 1 d R . .
H6B H 0.3857 0.7534 0.5975 0.086 Uiso 1 1 d R . .
N5A N 0.391(2) 0.8435(15) 0.6145(19) 0.049(4) Uani 0.50 1 d PU A 1
H5C H 0.3960 0.8265 0.6548 0.058 Uiso 0.50 1 calc PR A 1
N6A N 0.3402(19) 0.9690(18) 0.5586(19) 0.040(4) Uani 0.50 1 d PU A 1
H6C H 0.3150 0.9781 0.5185 0.048 Uiso 0.50 1 calc PR A 1
H6D H 0.3396 1.0067 0.5814 0.048 Uiso 0.50 1 calc PR A 1
C7A C 0.483(2) 0.8989(13) 0.6114(11) 0.049(4) Uani 0.50 1 d PU A 1
H7A H 0.4784 0.9246 0.6505 0.058 Uiso 0.50 1 calc PR A 1
H7B H 0.5623 0.8803 0.6083 0.058 Uiso 0.50 1 calc PR A 1
C8A C 0.4617(18) 0.9418(12) 0.5567(11) 0.046(4) Uani 0.50 1 d PU A 1
H8A H 0.4725 0.9170 0.5173 0.056 Uiso 0.50 1 calc PR A 1
H8B H 0.5194 0.9774 0.5571 0.056 Uiso 0.50 1 calc PR A 1
N5B N 0.416(2) 0.8552(16) 0.6103(19) 0.050(4) Uani 0.50 1 d PU A 2
H5D H 0.4402 0.8483 0.6514 0.059 Uiso 0.50 1 calc PR A 2
N6B N 0.3074(18) 0.9698(19) 0.5597(19) 0.042(4) Uani 0.50 1 d PU A 2
H6E H 0.3034 0.9645 0.5169 0.051 Uiso 0.50 1 calc PR A 2
H6F H 0.2734 1.0087 0.5696 0.051 Uiso 0.50 1 calc PR A 2
C7B C 0.489(2) 0.9052(13) 0.5787(12) 0.051(4) Uani 0.50 1 d PU A 2
H7C H 0.5674 0.9064 0.5991 0.061 Uiso 0.50 1 calc PR A 2
H7D H 0.5012 0.8927 0.5342 0.061 Uiso 0.50 1 calc PR A 2
C8B C 0.4376(18) 0.9700(11) 0.5809(11) 0.051(4) Uani 0.50 1 d PU A 2
H8C H 0.4829 0.9992 0.5532 0.061 Uiso 0.50 1 calc PR A 2
H8D H 0.4428 0.9869 0.6244 0.061 Uiso 0.50 1 calc PR A 2

loop_
_atom_site_aniso_label
_atom_site_aniso_U_11
_atom_site_aniso_U_22
_atom_site_aniso_U_33
_atom_site_aniso_U_23
_atom_site_aniso_U_13
_atom_site_aniso_U_12
Hg1 0.0252(2) 0.0550(3) 0.0305(2) -0.00443(18) -0.00089(14) 0.00447(15)
Sb1 0.0209(3) 0.0354(3) 0.0334(3) -0.0079(3) -0.0009(2) 0.0000(2)
Sb2 0.0218(3) 0.0245(3) 0.0272(3) 0.0028(2) 0.0001(2) 0.0017(2)
Se1 0.0230(4) 0.0361(5) 0.0298(5) 0.0069(4) -0.0023(4) -0.0002(3)
Se2 0.0449(5) 0.0316(5) 0.0305(5) -0.0043(4) -0.0063(4) 0.0097(4)
Se3 0.0269(4) 0.0423(5) 0.0248(5) -0.0007(4) 0.0008(3) 0.0029(3)
Se4 0.0232(4) 0.0593(6) 0.0402(6) -0.0160(5) 0.0063(4) -0.0017(4)
Se5 0.0345(4) 0.0367(5) 0.0273(5) -0.0034(4) -0.0015(4) 0.0106(4)
Mn1 0.0406(8) 0.0310(7) 0.0326(8) -0.0013(6) 0.0053(6) -0.0037(6)
N1 0.031(4) 0.022(4) 0.036(4) -0.004(3) -0.006(3) -0.001(3)
N2 0.035(4) 0.027(4) 0.040(5) -0.001(4) 0.002(3) -0.005(3)
N3 0.058(5) 0.037(5) 0.041(5) 0.004(4) -0.011(4) -0.001(4)
N4 0.074(5) 0.039(5) 0.046(5) -0.009(4) 0.017(4) -0.015(4)
C1 0.056(6) 0.042(6) 0.026(5) 0.009(5) -0.006(5) 0.005(4)
C2 0.046(5) 0.037(5) 0.037(6) 0.001(5) 0.008(4) -0.009(4)
C3 0.039(5) 0.043(6) 0.049(6) 0.001(5) 0.002(5) -0.012(4)
C4 0.043(6) 0.052(7) 0.054(7) -0.016(6) -0.005(5) 0.000(5)
C5 0.107(9) 0.053(7) 0.048(7) -0.005(6) 0.032(7) 0.017(7)
C6 0.083(8) 0.038(7) 0.093(10) 0.007(7) 0.025(8) 0.010(6)
N5A 0.045(8) 0.051(8) 0.050(7) 0.008(7) 0.018(7) -0.008(7)
N6A 0.041(9) 0.039(6) 0.039(6) -0.002(6) 0.018(8) -0.012(8)
C7A 0.040(7) 0.062(8) 0.044(7) 0.003(7) 0.016(8) -0.007(6)
C8A 0.043(7) 0.049(8) 0.047(8) -0.001(7) 0.016(7) -0.008(7)
N5B 0.045(9) 0.057(8) 0.046(7) 0.003(7) 0.012(8) -0.006(7)
N6B 0.044(9) 0.043(7) 0.040(6) -0.009(6) 0.017(8) -0.006(8)
C7B 0.047(7) 0.060(8) 0.045(8) 0.000(8) 0.020(8) -0.007(7)
C8B 0.047(7) 0.060(8) 0.046(7) -0.001(7) 0.016(7) -0.013(7)

loop_
_atom_type_symbol
_atom_type_description
_atom_type_scat_dispersion_real
_atom_type_scat_dispersion_imag
_atom_type_scat_source
C C 0.0033 0.0016 'International Tables Vol C Tables 4.2.6.8 and 6.1.1.4'
H H 0.0000 0.0000 'International Tables Vol C Tables 4.2.6.8 and 6.1.1.4'
N N 0.0061 0.0033 'International Tables Vol C Tables 4.2.6.8 and 6.1.1.4'
Mn Mn 0.3368 0.7283 'International Tables Vol C Tables 4.2.6.8 and 6.1.1.4'
Se Se -0.0929 2.2259 'International Tables Vol C Tables 4.2.6.8 and 6.1.1.4'
Sb Sb -0.5866 1.5461 'International Tables Vol C Tables 4.2.6.8 and 6.1.1.4'
Hg Hg -2.3894 9.2266 'International Tables Vol C Tables 4.2.6.8 and 6.1.1.4'

loop_
_geom_angle_atom_site_label_1
_geom_angle_atom_site_label_2
_geom_angle_atom_site_label_3
_geom_angle
_geom_angle_site_symmetry_1
_geom_angle_site_symmetry_3
Se1 Hg1 Se4 111.44(3) 6_657 6_557
Se1 Hg1 Se2 120.90(3) 6_657 .
Se4 Hg1 Se2 110.75(3) 6_557 .
Se1 Hg1 Se5 105.93(3) 6_657 .
Se4 Hg1 Se5 109.76(3) 6_557 .
Se2 Hg1 Se5 96.48(3) . .
Se4 Sb1 Se5 98.52(4) . .
Se4 Sb1 Se3 96.70(3) . .
Se5 Sb1 Se3 98.13(3) . .
Se2 Sb2 Se1 102.70(3) . .
Se2 Sb2 Se3 101.24(3) . .
Se1 Sb2 Se3 93.97(3) . .
Sb2 Se1 Hg1 93.78(3) . 6_557
Sb2 Se2 Hg1 91.79(3) . .
Sb1 Se3 Sb2 89.42(3) . .
Sb1 Se4 Hg1 92.07(3) . 6_657
Sb1 Se5 Hg1 94.08(3) . .
N6B Mn1 N5A 84.6(9) . .
N6B Mn1 N3 94.4(7) . .
N5A Mn1 N3 169.0(11) . .
N6B Mn1 N1 98.4(10) . .
N5A Mn1 N1 92.6(11) . .
N3 Mn1 N1 98.4(3) . .
N6B Mn1 N4 98.9(10) . .
N5A Mn1 N4 74.6(10) . .
N3 Mn1 N4 94.8(3) . .
N1 Mn1 N4 157.3(3) . .
N6B Mn1 N2 169.2(9) . .
N5A Mn1 N2 104.8(7) . .
N3 Mn1 N2 77.5(3) . .
N1 Mn1 N2 76.1(2) . .
N4 Mn1 N2 88.9(3) . .
N6B Mn1 N6A 7.8(14) . .
N5A Mn1 N6A 76.9(11) . .
N3 Mn1 N6A 102.1(7) . .
N1 Mn1 N6A 98.0(10) . .
N4 Mn1 N6A 97.2(10) . .
N2 Mn1 N6A 173.9(9) . .
N6B Mn1 N5B 76.4(11) . .
N5A Mn1 N5B 8.3(12) . .
N3 Mn1 N5B 167.0(9) . .
N1 Mn1 N5B 92.1(10) . .
N4 Mn1 N5B 77.8(9) . .
N2 Mn1 N5B 112.7(7) . .
N6A Mn1 N5B 68.7(9) . .
C1 N1 Mn1 107.5(5) . .
C1 N1 H1A 110.2 . .
Mn1 N1 H1A 110.2 . .
C1 N1 H1B 110.2 . .
Mn1 N1 H1B 110.2 . .
H1A N1 H1B 108.5 . .
C3 N2 C2 113.8(7) . .
C3 N2 Mn1 105.9(5) . .
C2 N2 Mn1 111.1(5) . .
C3 N2 H2A 108.6 . .
C2 N2 H2A 108.6 . .
Mn1 N2 H2A 108.6 . .
C4 N3 Mn1 112.2(6) . .
C4 N3 H3A 109.3 . .
Mn1 N3 H3A 109.2 . .
C4 N3 H3B 109.1 . .
Mn1 N3 H3B 109.1 . .
H3A N3 H3B 107.9 . .
C5 N4 Mn1 110.8(6) . .
C5 N4 H4A 109.5 . .
Mn1 N4 H4A 109.4 . .
C5 N4 H4B 109.6 . .
Mn1 N4 H4B 109.5 . .
H4A N4 H4B 108.0 . .
N1 C1 C2 109.3(7) . .
N1 C1 H1C 109.8 . .
C2 C1 H1C 109.8 . .
N1 C1 H1D 109.8 . .
C2 C1 H1D 109.8 . .
H1C C1 H1D 108.3 . .
N2 C2 C1 110.3(7) . .
N2 C2 H2B 109.6 . .
C1 C2 H2B 109.6 . .
N2 C2 H2C 109.6 . .
C1 C2 H2C 109.6 . .
H2B C2 H2C 108.1 . .
N2 C3 C4 112.4(7) . .
N2 C3 H3C 109.1 . .
C4 C3 H3C 109.1 . .
N2 C3 H3D 109.1 . .
C4 C3 H3D 109.1 . .
H3C C3 H3D 107.8 . .
N3 C4 C3 109.7(7) . .
N3 C4 H4C 109.7 . .
C3 C4 H4C 109.7 . .
N3 C4 H4D 109.7 . .
C3 C4 H4D 109.7 . .
H4C C4 H4D 108.2 . .
C6 C5 N4 111.4(9) . .
C6 C5 H5A 109.4 . .
N4 C5 H5A 109.4 . .
C6 C5 H5B 109.4 . .
N4 C5 H5B 109.4 . .
H5A C5 H5B 108.0 . .
N5A C6 C5 113.5(18) . .
N5A C6 N5B 13.7(18) . .
C5 C6 N5B 114.0(17) . .
N5A C6 H6A 115.5 . .
C5 C6 H6A 108.6 . .
N5B C6 H6A 103.6 . .
N5A C6 H6B 101.9 . .
C5 C6 H6B 109.3 . .
N5B C6 H6B 113.4 . .
H6A C6 H6B 107.5 . .
C6 N5A C7A 115(2) . .
C6 N5A Mn1 116(2) . .
C7A N5A Mn1 106.3(19) . .
C6 N5A H5C 106.3 . .
C7A N5A H5C 106.3 . .
Mn1 N5A H5C 106.3 . .
C8A N6A Mn1 109(2) . .
C8A N6A H6C 109.9 . .
Mn1 N6A H6C 109.9 . .
C8A N6A H6D 109.9 . .
Mn1 N6A H6D 109.9 . .
H6C N6A H6D 108.3 . .
C8A C7A N5A 112(2) . .
C8A C7A H7A 109.3 . .
N5A C7A H7A 109.3 . .
C8A C7A H7B 109.3 . .
N5A C7A H7B 109.3 . .
H7A C7A H7B 107.9 . .
C7A C8A N6A 110.7(19) . .
C7A C8A H8A 109.5 . .
N6A C8A H8A 109.5 . .
C7A C8A H8B 109.5 . .
N6A C8A H8B 109.5 . .
H8A C8A H8B 108.1 . .
C7B N5B C6 112(3) . .
C7B N5B Mn1 108(2) . .
C6 N5B Mn1 102.6(15) . .
C7B N5B H5D 111.2 . .
C6 N5B H5D 111.2 . .
Mn1 N5B H5D 111.2 . .
C8B N6B Mn1 110(2) . .
C8B N6B H6E 109.6 . .
Mn1 N6B H6E 109.6 . .
C8B N6B H6F 109.6 . .
Mn1 N6B H6F 109.6 . .
H6E N6B H6F 108.1 . .
C8B C7B N5B 113(2) . .
C8B C7B H7C 109.0 . .
N5B C7B H7C 109.0 . .
C8B C7B H7D 109.0 . .
N5B C7B H7D 109.0 . .
H7C C7B H7D 107.8 . .
C7B C8B N6B 112(2) . .
C7B C8B H8C 109.2 . .
N6B C8B H8C 109.2 . .
C7B C8B H8D 109.2 . .
N6B C8B H8D 109.2 . .
H8C C8B H8D 107.9 . .

loop_
_geom_bond_atom_site_label_1
_geom_bond_atom_site_label_2
_geom_bond_distance
_geom_bond_site_symmetry_2
Hg1 Se1 2.6354(9) 6_657
Hg1 Se4 2.6382(9) 6_557
Hg1 Se2 2.7098(10) .
Hg1 Se5 2.7142(9) .
Sb1 Se4 2.5412(10) .
Sb1 Se5 2.5469(11) .
Sb1 Se3 2.6185(10) .
Sb2 Se2 2.5414(10) .
Sb2 Se1 2.5526(9) .
Sb2 Se3 2.6332(10) .
Se1 Hg1 2.6354(9) 6_557
Se4 Hg1 2.6382(9) 6_657
Mn1 N6B 2.16(3) .
Mn1 N5A 2.23(3) .
Mn1 N3 2.246(7) .
Mn1 N1 2.274(7) .
Mn1 N4 2.279(8) .
Mn1 N2 2.295(7) .
Mn1 N6A 2.36(3) .
Mn1 N5B 2.40(3) .
N1 C1 1.453(10) .
N1 H1A 0.9000 .
N1 H1B 0.9000 .
N2 C3 1.462(10) .
N2 C2 1.483(10) .
N2 H2A 0.9100 .
N3 C4 1.485(11) .
N3 H3A 0.9000 .
N3 H3B 0.9000 .
N4 C5 1.473(12) .
N4 H4A 0.9001 .
N4 H4B 0.9000 .
C1 C2 1.522(11) .
C1 H1C 0.9700 .
C1 H1D 0.9700 .
C2 H2B 0.9700 .
C2 H2C 0.9700 .
C3 C4 1.507(13) .
C3 H3C 0.9700 .
C3 H3D 0.9700 .
C4 H4C 0.9700 .
C4 H4D 0.9700 .
C5 C6 1.463(15) .
C5 H5A 0.9700 .
C5 H5B 0.9700 .
C6 N5A 1.40(4) .
C6 N5B 1.53(4) .
C6 H6A 0.9700 .
C6 H6B 0.9700 .
N5A C7A 1.52(3) .
N5A H5C 0.9100 .
N6A C8A 1.47(3) .
N6A H6C 0.9000 .
N6A H6D 0.9000 .
C7A C8A 1.45(3) .
C7A H7A 0.9700 .
C7A H7B 0.9700 .
C8A H8A 0.9700 .
C8A H8B 0.9700 .
N5B C7B 1.46(3) .
N5B H5D 0.9100 .
N6B C8B 1.52(3) .
N6B H6E 0.9000 .
N6B H6F 0.9000 .
C7B C8B 1.44(3) .
C7B H7C 0.9700 .
C7B H7D 0.9700 .
C8B H8C 0.9700 .
C8B H8D 0.9700 .

loop_
_geom_hbond_atom_site_label_D
_geom_hbond_atom_site_label_H
_geom_hbond_atom_site_label_A
_geom_hbond_distance_DH
_geom_hbond_distance_HA
_geom_hbond_distance_DA
_geom_hbond_angle_DHA
_geom_hbond_site_symmetry_A
N1 H1A Se5 0.90 2.79 3.651(6) 159.5 3_656
N1 H1B Se5 0.90 2.70 3.584(6) 166.1 8_665
N2 H2A Se1 0.91 2.79 3.592(7) 147.7 .
N3 H3A Se3 0.90 2.82 3.673(8) 158.9 8_665
N3 H3B Se3 0.90 2.68 3.548(8) 163.3 4_466
N4 H4A Se1 0.90 2.84 3.702(8) 160.5 .
N6A H6C Se4 0.90 2.80 3.61(4) 151.2 4_466
N6B H6E Se4 0.90 2.68 3.57(4) 171.7 4_466
C8B H8D Se5 0.97 2.97 3.93(2) 177.2 3_656
